data_4111460
loop_
_publ_author_name
'Hegui Gong'
'Michael J. Krische'

_publ_section_title
;
 Duplex Molecular Strands Based on the 3,6-Diaminopyridazine Hydrogen
 Bonding Motif: Amplifying Small-Molecule Self-Assembly Preferences
 through Preorganization and Iterative Arrangement of Binding Residues
;
_journal_name_full 'Journal of the American Chemical Society'
_journal_page_first 1719
_journal_page_last 1725
_journal_paper_doi 10.1021/ja044566p
_journal_volume 127
_journal_year 2005
_chemical_formula_sum 'C21 H24 N2 O4'
_chemical_formula_weight 368.42
_chemical_name_systematic
; 
 ? 
;
_space_group_IT_number 62
_symmetry_cell_setting orthorhombic
_symmetry_space_group_name_Hall '-P 2ac 2n'
_symmetry_space_group_name_H-M 'P n m a'
_atom_sites_solution_hydrogens geom
_atom_sites_solution_primary direct
_atom_sites_solution_secondary difmap
_audit_creation_method SHELXL-97
_cell_angle_alpha 90.00
_cell_angle_beta 90.00
_cell_angle_gamma 90.00
_cell_formula_units_Z 4
_cell_length_a 9.5911(4)
_cell_length_b 38.692(2)
_cell_length_c 5.0505(2)
_cell_measurement_temperature 153(2)
_cell_volume 1874.23(14)
_computing_structure_refinement 'SHELXL-97 (Sheldrick, 1997)'
_computing_structure_solution 'SHELXS-97 (Sheldrick, 1990)'
_diffrn_ambient_temperature 153(2)
_diffrn_measured_fraction_theta_full 0.869
_diffrn_measured_fraction_theta_max 0.869
_diffrn_radiation_monochromator graphite
_diffrn_radiation_source 'fine-focus sealed tube'
_diffrn_radiation_type MoK\a
_diffrn_radiation_wavelength 0.71073
_diffrn_reflns_av_R_equivalents 0.0328
_diffrn_reflns_av_sigmaI/netI 0.0522
_diffrn_reflns_limit_h_max 12
_diffrn_reflns_limit_h_min -11
_diffrn_reflns_limit_k_max 50
_diffrn_reflns_limit_k_min -49
_diffrn_reflns_limit_l_max 6
_diffrn_reflns_limit_l_min -6
_diffrn_reflns_number 3062
_diffrn_reflns_theta_full 27.47
_diffrn_reflns_theta_max 27.47
_diffrn_reflns_theta_min 3.16
_exptl_absorpt_coefficient_mu 0.091
_exptl_absorpt_correction_T_max 0.9812
_exptl_absorpt_correction_T_min 0.9611
_exptl_crystal_density_diffrn 1.306
_exptl_crystal_F_000 784
_exptl_crystal_size_max 0.44
_exptl_crystal_size_mid 0.28
_exptl_crystal_size_min 0.21
_refine_diff_density_max 0.177
_refine_diff_density_min -0.154
_refine_diff_density_rms 0.036
_refine_ls_extinction_coef 0.028(6)
_refine_ls_extinction_expression Fc^*^=kFc[1+0.001xFc^2^\l^3^/sin(2\q)]^-1/4^
_refine_ls_extinction_method SHELXL
_refine_ls_goodness_of_fit_ref 1.019
_refine_ls_hydrogen_treatment mixed
_refine_ls_matrix_type full
_refine_ls_number_parameters 175
_refine_ls_number_reflns 1898
_refine_ls_number_restraints 0
_refine_ls_restrained_S_all 1.019
_refine_ls_R_factor_all 0.0832
_refine_ls_R_factor_gt 0.0452
_refine_ls_shift/su_max 0.087
_refine_ls_shift/su_mean 0.008
_refine_ls_structure_factor_coef Fsqd
_refine_ls_weighting_details 'calc w=1/[\s^2^(Fo^2^)+(0.0429P)^2^+0.8448P] where P=(Fo^2^+2Fc^2^)/3'
_refine_ls_weighting_scheme calc
_refine_ls_wR_factor_gt 0.0987
_refine_ls_wR_factor_ref 0.1148
_reflns_number_gt 1267
_reflns_number_total 1898
_reflns_threshold_expression >2sigma(I)
_cod_data_source_file ja044566psi20040908_013048.cif
_cod_data_source_block cbz
_cod_database_code 4111460

loop_
_symmetry_equiv_pos_as_xyz
'x, y, z'
'-x+1/2, -y, z+1/2'
'x+1/2, -y+1/2, -z+1/2'
'-x, y+1/2, -z'
'-x, -y, -z'
'x-1/2, y, -z-1/2'
'-x-1/2, y-1/2, z-1/2'
'x, -y-1/2, z'

loop_
_atom_site_label
_atom_site_type_symbol
_atom_site_fract_x
_atom_site_fract_y
_atom_site_fract_z
_atom_site_U_iso_or_equiv
_atom_site_adp_type
_atom_site_occupancy
_atom_site_symmetry_multiplicity
_atom_site_calc_flag
_atom_site_refinement_flags
C1 C 0.0304(3) 0.2500 0.1154(6) 0.0356(7) Uani 1 2 d S
C2 C -0.0630(2) 0.21895(4) 0.0628(4) 0.0317(5) Uani 1 1 d .
C3 C -0.1551(3) 0.23031(5) -0.1686(5) 0.0430(6) Uani 1 1 d .
N4 N 0.01108(18) 0.18699(4) 0.0047(3) 0.0343(4) Uani 1 1 d .
C5 C 0.07629(19) 0.16914(4) 0.1959(4) 0.0321(5) Uani 1 1 d .
O6 O 0.07318(14) 0.17599(3) 0.4315(2) 0.0405(4) Uani 1 1 d .
O7 O 0.14462(14) 0.14168(3) 0.0926(2) 0.0396(4) Uani 1 1 d .
C8 C 0.2279(2) 0.12175(5) 0.2782(4) 0.0386(5) Uani 1 1 d .
C9 C 0.2933(2) 0.09305(4) 0.1223(4) 0.0345(5) Uani 1 1 d .
C10 C 0.2625(2) 0.05864(5) 0.1777(4) 0.0419(5) Uani 1 1 d .
C11 C 0.3243(3) 0.03215(5) 0.0339(4) 0.0491(6) Uani 1 1 d .
C12 C 0.4163(2) 0.03979(5) -0.1660(4) 0.0484(6) Uani 1 1 d .
C13 C 0.4478(2) 0.07390(5) -0.2246(4) 0.0464(6) Uani 1 1 d .
C14 C 0.3865(2) 0.10034(5) -0.0807(4) 0.0404(5) Uani 1 1 d .
H2 H -0.123(2) 0.2145(4) 0.221(4) 0.032(5) Uiso 1 1 d .
H3A H -0.247(3) 0.2210(6) -0.152(5) 0.084(9) Uiso 1 1 d .
H3B H -0.118(2) 0.2223(5) -0.327(5) 0.055(7) Uiso 1 1 d .
H4 H 0.027(2) 0.1812(4) -0.161(4) 0.043(6) Uiso 1 1 d .
H8A H 0.166(2) 0.1132(5) 0.418(4) 0.041(5) Uiso 1 1 d .
H8B H 0.300(2) 0.1383(5) 0.363(4) 0.053(6) Uiso 1 1 d .
H10 H 0.194(2) 0.0541(5) 0.325(4) 0.048(6) Uiso 1 1 d .
H11 H 0.300(2) 0.0072(5) 0.078(4) 0.062(6) Uiso 1 1 d .
H12 H 0.459(2) 0.0216(5) -0.263(4) 0.049(6) Uiso 1 1 d .
H13 H 0.509(2) 0.0794(5) -0.367(4) 0.057(6) Uiso 1 1 d .
H14 H 0.411(2) 0.1249(5) -0.120(4) 0.046(5) Uiso 1 1 d .
H1A H 0.104(3) 0.2500 -0.013(5) 0.033(7) Uiso 1 2 d S
H1B H 0.072(3) 0.2500 0.298(6) 0.054(8) Uiso 1 2 d S

loop_
_atom_site_aniso_label
_atom_site_aniso_U_11
_atom_site_aniso_U_22
_atom_site_aniso_U_33
_atom_site_aniso_U_23
_atom_site_aniso_U_13
_atom_site_aniso_U_12
C1 0.0379(19) 0.0359(13) 0.0328(15) 0.000 -0.0045(14) 0.000
C2 0.0363(12) 0.0320(9) 0.0267(10) -0.0025(7) 0.0018(9) 0.0022(8)
C3 0.0480(16) 0.0415(11) 0.0396(14) -0.0070(9) -0.0123(11) 0.0068(10)
N4 0.0448(11) 0.0346(8) 0.0236(9) -0.0019(7) 0.0000(8) 0.0054(7)
C5 0.0348(12) 0.0314(9) 0.0301(11) -0.0018(7) 0.0027(9) -0.0027(8)
O6 0.0532(10) 0.0427(7) 0.0255(8) -0.0014(5) -0.0003(6) 0.0037(6)
O7 0.0505(10) 0.0366(7) 0.0316(7) -0.0023(5) -0.0052(6) 0.0103(6)
C8 0.0423(14) 0.0405(10) 0.0331(11) 0.0033(9) -0.0037(10) 0.0064(9)
C9 0.0352(12) 0.0366(9) 0.0317(10) 0.0021(8) -0.0083(9) 0.0015(8)
C10 0.0452(14) 0.0420(11) 0.0384(12) 0.0039(9) -0.0007(10) -0.0014(9)
C11 0.0633(16) 0.0357(10) 0.0483(13) 0.0003(9) -0.0044(12) 0.0032(10)
C12 0.0540(15) 0.0472(11) 0.0440(13) -0.0092(10) -0.0069(11) 0.0152(11)
C13 0.0402(14) 0.0570(13) 0.0419(13) 0.0001(10) 0.0033(11) 0.0027(10)
C14 0.0384(13) 0.0403(10) 0.0426(12) 0.0019(9) -0.0028(10) -0.0022(9)

loop_
_atom_type_symbol
_atom_type_description
_atom_type_scat_dispersion_real
_atom_type_scat_dispersion_imag
_atom_type_scat_source
C C 0.0033 0.0016 'International Tables Vol C Tables 4.2.6.8 and 6.1.1.4'
H H 0.0000 0.0000 'International Tables Vol C Tables 4.2.6.8 and 6.1.1.4'
N N 0.0061 0.0033 'International Tables Vol C Tables 4.2.6.8 and 6.1.1.4'
O O 0.0106 0.0060 'International Tables Vol C Tables 4.2.6.8 and 6.1.1.4'

loop_
_geom_angle_atom_site_label_1
_geom_angle_atom_site_label_2
_geom_angle_atom_site_label_3
_geom_angle
_geom_angle_site_symmetry_1
_geom_angle_site_symmetry_3
C2 C1 C2 104.2(2) . 8_565
C2 C1 H1A 108.4(9) . .
C2 C1 H1A 108.4(9) 8_565 .
C2 C1 H1B 113.2(9) . .
C2 C1 H1B 113.2(9) 8_565 .
H1A C1 H1B 109(2) . .
N4 C2 C1 114.69(17) . .
N4 C2 C3 111.83(15) . .
C1 C2 C3 104.28(16) . .
N4 C2 H2 107.2(9) . .
C1 C2 H2 109.7(10) . .
C3 C2 H2 109.1(11) . .
C3 C3 C2 106.70(10) 8_565 .
C3 C3 H3A 112.2(15) 8_565 .
C2 C3 H3A 110.9(16) . .
C3 C3 H3B 109.4(13) 8_565 .
C2 C3 H3B 109.8(14) . .
H3A C3 H3B 108(2) . .
C5 N4 C2 121.31(15) . .
C5 N4 H4 118.4(12) . .
C2 N4 H4 119.4(12) . .
O6 C5 N4 125.37(17) . .
O6 C5 O7 123.98(16) . .
N4 C5 O7 110.64(15) . .
C5 O7 C8 115.74(14) . .
O7 C8 C9 106.53(15) . .
O7 C8 H8A 108.1(11) . .
C9 C8 H8A 112.4(11) . .
O7 C8 H8B 107.7(11) . .
C9 C8 H8B 113.5(11) . .
H8A C8 H8B 108.5(15) . .
C10 C9 C14 118.63(18) . .
C10 C9 C8 120.94(18) . .
C14 C9 C8 120.43(16) . .
C9 C10 C11 120.7(2) . .
C9 C10 H10 117.0(11) . .
C11 C10 H10 122.3(11) . .
C12 C11 C10 120.0(2) . .
C12 C11 H11 120.9(12) . .
C10 C11 H11 119.1(12) . .
C11 C12 C13 120.1(2) . .
C11 C12 H12 119.6(12) . .
C13 C12 H12 120.2(12) . .
C12 C13 C14 119.9(2) . .
C12 C13 H13 120.5(13) . .
C14 C13 H13 119.5(13) . .
C13 C14 C9 120.68(19) . .
C13 C14 H14 119.6(11) . .
C9 C14 H14 119.7(11) . .

loop_
_geom_bond_atom_site_label_1
_geom_bond_atom_site_label_2
_geom_bond_distance
_geom_bond_site_symmetry_2
C1 C2 1.522(2) .
C1 C2 1.522(2) 8_565
C1 H1A 0.96(3) .
C1 H1B 1.00(3) .
C2 N4 1.456(2) .
C2 C3 1.529(3) .
C2 H2 1.001(19) .
C3 C3 1.524(4) 8_565
C3 H3A 0.96(3) .
C3 H3B 0.93(2) .
N4 C5 1.342(2) .
N4 H4 0.88(2) .
C5 O6 1.220(2) .
C5 O7 1.353(2) .
O7 C8 1.453(2) .
C8 C9 1.499(3) .
C8 H8A 0.981(19) .
C8 H8B 1.03(2) .
C9 C10 1.392(2) .
C9 C14 1.389(3) .
C10 C11 1.389(3) .
C10 H10 1.01(2) .
C11 C12 1.373(3) .
C11 H11 1.02(2) .
C12 C13 1.386(3) .
C12 H12 0.95(2) .
C13 C14 1.385(3) .
C13 H13 0.95(2) .
C14 H14 0.999(19) .

loop_
_geom_hbond_atom_site_label_D
_geom_hbond_atom_site_label_H
_geom_hbond_atom_site_label_A
_geom_hbond_distance_DH
_geom_hbond_distance_HA
_geom_hbond_distance_DA
_geom_hbond_angle_DHA
_geom_hbond_site_symmetry_A
N4 H4 O6 0.88(2) 2.12(2) 2.986(2) 170.6(16) 1_554

loop_
_geom_torsion_atom_site_label_1
_geom_torsion_atom_site_label_2
_geom_torsion_atom_site_label_3
_geom_torsion_atom_site_label_4
_geom_torsion
_geom_torsion_site_symmetry_1
_geom_torsion_site_symmetry_4
C2 C1 C2 N4 158.58(13) 8_565 .
C2 C1 C2 C3 35.9(3) 8_565 .
N4 C2 C3 C3 -146.60(12) . 8_565
C1 C2 C3 C3 -22.11(17) . 8_565
C1 C2 N4 C5 74.2(2) . .
C3 C2 N4 C5 -167.30(18) . .
C2 N4 C5 O6 5.1(3) . .
C2 N4 C5 O7 -176.24(15) . .
O6 C5 O7 C8 -5.7(3) . .
N4 C5 O7 C8 175.64(16) . .
C5 O7 C8 C9 -179.96(15) . .
O7 C8 C9 C10 -117.09(19) . .
O7 C8 C9 C14 63.1(2) . .
C14 C9 C10 C11 0.4(3) . .
C8 C9 C10 C11 -179.47(19) . .
C9 C10 C11 C12 -0.3(3) . .
C10 C11 C12 C13 0.1(3) . .
C11 C12 C13 C14 0.2(3) . .
C12 C13 C14 C9 -0.1(3) . .
C10 C9 C14 C13 -0.1(3) . .
C8 C9 C14 C13 179.68(19) . .
